data_7703891
loop_
_publ_author_name
'Gyton, Matthew R.'
'Leverett, Anthony R.'
'Cole, Marcus L.'
'McKay, Alasdair I.'

_publ_section_title
;
 Bulky bis(aryl)triazenides: just aspiring amidinates? A structural and
 spectroscopic study.
;
_journal_issue 17
_journal_name_full 'Dalton transactions (Cambridge, England : 2003)'
_journal_page_first 5653
_journal_page_last 5661
_journal_paper_doi 10.1039/d0dt00285b
_journal_volume 49
_journal_year 2020
_chemical_formula_moiety 'C54 H80 K2 N6 O1.5, 0.5(C7 H8)'
_chemical_formula_sum 'C57.5 H84 K2 N6 O1.5'
_chemical_formula_weight 961.50
_chemical_name_common '[K(THF)1.5(N3Dipp2)]'
_chemical_properties_physical Air-sensitive,Moisture-sensitive,Oxygen-sensitive
_space_group_crystal_system triclinic
_space_group_IT_number 2
_space_group_name_Hall '-P 1'
_space_group_name_H-M_alt 'P -1'
_atom_sites_solution_hydrogens geom
_atom_sites_solution_primary dual
_audit_creation_date 2019-04-27
_audit_creation_method
;
Olex2 1.2
(compiled 2018.05.29 svn.r3508 for OlexSys, GUI svn.r5506)
;
_audit_update_record
;
2019-12-14 deposited with the CCDC.	2020-03-31 downloaded from the CCDC.
;
_cell_angle_alpha 96.923(4)
_cell_angle_beta 110.851(3)
_cell_angle_gamma 98.577(3)
_cell_formula_units_Z 2
_cell_length_a 13.1068(9)
_cell_length_b 14.9847(10)
_cell_length_c 15.9757(11)
_cell_measurement_reflns_used 8313
_cell_measurement_temperature 150(2)
_cell_measurement_theta_max 26.21
_cell_measurement_theta_min 2.29
_cell_volume 2847.7(3)
_computing_molecular_graphics 'Olex2 (Dolomanov et al., 2009)'
_computing_publication_material 'Olex2 (Dolomanov et al., 2009)'
_computing_structure_refinement 'ShelXL (Sheldrick, 2015)'
_computing_structure_solution 'ShelXT (Sheldrick, 2015)'
_diffrn_ambient_temperature 150.15
_diffrn_measured_fraction_theta_full 0.974
_diffrn_measured_fraction_theta_max 0.971
_diffrn_measurement_device_type 'Bruker APEX-II CCD'
_diffrn_measurement_method '\f and \w scans'
_diffrn_radiation_monochromator graphite
_diffrn_radiation_type MoK\a
_diffrn_radiation_wavelength 0.71073
_diffrn_reflns_av_R_equivalents 0.0492
_diffrn_reflns_av_unetI/netI 0.0617
_diffrn_reflns_Laue_measured_fraction_full 0.974
_diffrn_reflns_Laue_measured_fraction_max 0.971
_diffrn_reflns_limit_h_max 16
_diffrn_reflns_limit_h_min -16
_diffrn_reflns_limit_k_max 19
_diffrn_reflns_limit_k_min -17
_diffrn_reflns_limit_l_max 20
_diffrn_reflns_limit_l_min -20
_diffrn_reflns_number 42503
_diffrn_reflns_point_group_measured_fraction_full 0.974
_diffrn_reflns_point_group_measured_fraction_max 0.971
_diffrn_reflns_theta_full 26.000
_diffrn_reflns_theta_max 27.101
_diffrn_reflns_theta_min 2.149
_diffrn_standards_number 0
_exptl_absorpt_coefficient_mu 0.209
_exptl_absorpt_correction_T_max 0.7461
_exptl_absorpt_correction_T_min 0.6620
_exptl_absorpt_correction_type multi-scan
_exptl_absorpt_process_details
'SADABS-2012/1 (Bruker,2012) was used for absorption correction. wR2(int) was 0.1829 before and 0.0494 after correction. The Ratio of minimum to maximum transmission is 0.8873. The \l/2 correction factor is 0.0015.'
_exptl_crystal_colour colourless
_exptl_crystal_colour_primary colourless
_exptl_crystal_density_diffrn 1.121
_exptl_crystal_description plate
_exptl_crystal_F_000 1042
_exptl_crystal_size_max 0.14
_exptl_crystal_size_mid 0.09
_exptl_crystal_size_min 0.03
_refine_diff_density_max 0.518
_refine_diff_density_min -0.316
_refine_diff_density_rms 0.052
_refine_ls_extinction_method none
_refine_ls_goodness_of_fit_ref 1.033
_refine_ls_hydrogen_treatment constr
_refine_ls_matrix_type full
_refine_ls_number_parameters 797
_refine_ls_number_reflns 12220
_refine_ls_number_restraints 266
_refine_ls_restrained_S_all 1.051
_refine_ls_R_factor_all 0.1096
_refine_ls_R_factor_gt 0.0612
_refine_ls_shift/su_max 0.003
_refine_ls_shift/su_mean 0.000
_refine_ls_structure_factor_coef Fsqd
_refine_ls_weighting_details 'w=1/[\s^2^(Fo^2^)+(0.0694P)^2^+1.4929P] where P=(Fo^2^+2Fc^2^)/3'
_refine_ls_weighting_scheme calc
_refine_ls_wR_factor_gt 0.1501
_refine_ls_wR_factor_ref 0.1725
_reflns_Friedel_coverage 0.000
_reflns_number_gt 7559
_reflns_number_total 12220
_reflns_threshold_expression 'I > 2\s(I)'
_cod_data_source_file d0dt00285b2.cif
_cod_data_source_block 7(THF)
_cod_depositor_comments 'Adding full bibliography for 7703878--7703902.cif.'
_cod_original_formula_sum 'C57.50 H84 K2 N6 O1.50'
_cod_database_code 7703891
_shelx_shelxl_version_number 2018/3
_shelx_space_group_comment
;
The symmetry employed for this shelxl refinement is uniquely defined
by the following loop, which should always be used as a source of
symmetry information in preference to the above space-group names.
They are only intended as comments.
;
_shelx_estimated_absorpt_t_max 0.994
_shelx_estimated_absorpt_t_min 0.971
_olex2_refinement_description
;
1. Fixed Uiso
 At 1.2 times of:
  All C(H) groups, All C(H,H) groups
 At 1.5 times of:
  All C(H,H,H) groups, All C(H,H,H,H,H,H) groups
2. Restrained distances
 O1-C25 = O1-C28
 1.408 with sigma of 0.02
 C26-C25 = C28-C27
 1.472 with sigma of 0.02
 C26-C27
 1.459 with sigma of 0.02
 N4-N5A = N5A-N6A
 1.318 with sigma of 0.02
 N3A-N2A = N1-N2A
 1.318 with sigma of 0.02
 O1-C26 = O1-C27
 2.315 with sigma of 0.02
 C25-C27 = C28-C26
 2.332 with sigma of 0.02
 N1-N3A = N4-N6A
 2.183 with sigma of 0.02
 C29-C30 \\sim C30-C31 \\sim C31-C32
 with sigma of 0.02
 O2-C29 \\sim O2-C32
 with sigma of 0.02
 O2-C30 \\sim O2-C31
 with sigma of 0.04
 C30-C32 \\sim C29-C31
 with sigma of 0.04
 C58-C63 \\sim C63-C62 \\sim C62-C61 \\sim C61-C60 \\sim C60-C59 \\sim C59-C58
 with sigma of 0.02
 C58-C60 \\sim C58-C62 \\sim C59-C61 \\sim C63-C59 \\sim C62-C60 \\sim C63-C61
 with sigma of 0.04
 C57-C59 \\sim C57-C63
 with sigma of 0.04
3. Restrained planarity
 C57, C58, C63, C62, C61, C60, C59
 with sigma of 0.1
4. Uiso/Uaniso restraints and constraints
O2 \\sim C29 \\sim C30 \\sim C31 \\sim C32: within 2A with sigma of 0.02 and
sigma for terminal atoms of 0.04
C57 \\sim C58 \\sim C63 \\sim C62 \\sim C61 \\sim C60 \\sim C59: within 2A with
sigma of 0.04 and sigma for terminal atoms of 0.08
C24A \\sim C22A \\sim C23 \\sim C18A \\sim C17 \\sim C13A: within 2A with sigma
of 0.04 and sigma for terminal atoms of 0.08
5. Rigid body (RIGU) restrains
 O2, C29, C30, C31, C32
 with sigma for 1-2 distances of 0.004 and sigma for 1-3 distances of 0.004
 C57, C58, C63, C62, C61, C60, C59
 with sigma for 1-2 distances of 0.004 and sigma for 1-3 distances of 0.004
 C24A, C22A, C23, C18A, C17, C13A
 with sigma for 1-2 distances of 0.004 and sigma for 1-3 distances of 0.004
6. Others
 Fixed Sof: N5(0.7) N6(0.7) C45(0.7) C50(0.7) H49(0.7) H49A(0.3) C54(0.7)
 H54(0.7) C55(0.7) H55A(0.7) H55B(0.7) H55C(0.7) C56(0.7) H56A(0.7) H56B(0.7)
 H56C(0.7) N2(0.8) N3(0.8) C13(0.8) H17(0.8) H17A(0.2) C18(0.8) C22(0.8)
 H22(0.8) H23A(0.8) H23B(0.8) H23C(0.8) H23D(0.2) H23E(0.2) H23F(0.2) C24(0.8)
 H24A(0.8) H24B(0.8) H24C(0.8) N5A(0.3) N6A(0.3) C45A(0.3) C50A(0.3) C54A(0.3)
 H54A(0.3) C55A(0.3) H55D(0.3) H55E(0.3) H55F(0.3) C56A(0.3) H56D(0.3)
 H56E(0.3) H56F(0.3) N2A(0.2) N3A(0.2) C13A(0.2) C18A(0.2) C22A(0.2) H22A(0.2)
 C24A(0.2) H24D(0.2) H24E(0.2) H24F(0.2) O2(0.5) C29(0.5) H29A(0.5) H29B(0.5)
 C30(0.5) H30A(0.5) H30B(0.5) C31(0.5) H31A(0.5) H31B(0.5) C32(0.5) H32A(0.5)
 H32B(0.5) C57(0.5) H57A(0.5) H57B(0.5) H57C(0.5) C58(0.5) C63(0.5) H63(0.5)
 C62(0.5) H62(0.5) C61(0.5) H61(0.5) C60(0.5) H60(0.5) C59(0.5) H59(0.5)
7.a Ternary CH refined with riding coordinates:
 C42(H42), C39(H39), C54(H54), C51(H51), C7(H7), C10(H10), C19(H19), C22(H22),
 C54A(H54A), C22A(H22A)
7.b Secondary CH2 refined with riding coordinates:
 C25(H25A,H25B), C26(H26A,H26B), C28(H28A,H28B), C27(H27A,H27B), C29(H29A,
 H29B), C30(H30A,H30B), C31(H31A,H31B), C32(H32A,H32B)
7.c Me refined with riding coordinates:
 C23(H23A,H23B,H23C), C23(H23D,H23E,H23F)
7.d Aromatic/amide H refined with riding coordinates:
 C37(H37), C36(H36), C35(H35), C49(H49), C49(H49A), C48(H48), C47(H47), C3(H3),
  C4(H4), C5(H5), C15(H15), C16(H16), C17(H17), C17(H17A), C63(H63), C62(H62),
 C61(H61), C60(H60), C59(H59)
7.e Idealised Me refined as rotating group:
 C43(H43A,H43B,H43C), C44(H44A,H44B,H44C), C40(H40A,H40B,H40C), C41(H41A,H41B,
 H41C), C55(H55A,H55B,H55C), C56(H56A,H56B,H56C), C52(H52A,H52B,H52C), C53(H53A,
 H53B,H53C), C9(H9A,H9B,H9C), C8(H8A,H8B,H8C), C12(H12A,H12B,H12C), C11(H11A,
 H11B,H11C), C21(H21A,H21B,H21C), C20(H20A,H20B,H20C), C24(H24A,H24B,H24C),
 C55A(H55D,H55E,H55F), C56A(H56D,H56E,H56F), C24A(H24D,H24E,H24F), C57(H57A,
 H57B,H57C)
;
_olex2_submission_special_instructions 'No special instructions were received'

loop_
_space_group_symop_operation_xyz
'x, y, z'
'-x, -y, -z'

loop_
_atom_site_label
_atom_site_type_symbol
_atom_site_fract_x
_atom_site_fract_y
_atom_site_fract_z
_atom_site_U_iso_or_equiv
_atom_site_adp_type
_atom_site_occupancy
_atom_site_site_symmetry_order
_atom_site_calc_flag
_atom_site_refinement_flags_posn
_atom_site_refinement_flags_adp
_atom_site_refinement_flags_occupancy
_atom_site_disorder_assembly
_atom_site_disorder_group
K3 K 0.000000 1.500000 0.000000 0.0389(2) Uani 1 2 d S T P . .
N4 N 0.12236(18) 1.41258(14) 0.23139(15) 0.0402(5) Uani 1 1 d D . . . .
N5 N 0.1623(5) 1.3725(4) 0.1819(4) 0.0320(12) Uani 0.7 1 d . . . A 1
N6 N 0.1403(5) 1.3934(4) 0.1004(3) 0.0322(12) Uani 0.7 1 d . . . A 1
C33 C 0.0533(2) 1.47694(16) 0.20358(16) 0.0332(6) Uani 1 1 d . . . . .
C38 C -0.0633(2) 1.44793(18) 0.16792(18) 0.0389(6) Uani 1 1 d . . . . .
C37 C -0.1294(3) 1.5124(2) 0.1451(2) 0.0492(7) Uani 1 1 d . . . . .
H37 H -0.208356 1.493220 0.120430 0.059 Uiso 1 1 calc R . . . .
C36 C -0.0820(3) 1.6040(2) 0.1578(2) 0.0564(8) Uani 1 1 d . . . . .
H36 H -0.128087 1.647314 0.140993 0.068 Uiso 1 1 calc R . . . .
C35 C 0.0319(3) 1.63252(19) 0.1946(2) 0.0501(8) Uani 1 1 d . . . . .
H35 H 0.063804 1.695952 0.204208 0.060 Uiso 1 1 calc R . . . .
C34 C 0.1016(2) 1.57065(17) 0.21817(17) 0.0389(6) Uani 1 1 d . . . . .
C42 C -0.1172(2) 1.34821(19) 0.1549(2) 0.0475(7) Uani 1 1 d . . . . .
H42 H -0.056146 1.313977 0.178459 0.057 Uiso 1 1 calc R . . . .
C43 C -0.1820(5) 1.3070(3) 0.0548(3) 0.1133(18) Uani 1 1 d . . . . .
H43A H -0.246853 1.335246 0.031135 0.170 Uiso 1 1 calc GR . . . .
H43B H -0.207265 1.240643 0.047715 0.170 Uiso 1 1 calc GR . . . .
H43C H -0.133799 1.318641 0.020705 0.170 Uiso 1 1 calc GR . . . .
C44 C -0.1895(5) 1.3369(3) 0.2100(4) 0.125(2) Uani 1 1 d . . . . .
H44A H -0.144723 1.363100 0.274366 0.188 Uiso 1 1 calc GR . . . .
H44B H -0.219605 1.271409 0.203677 0.188 Uiso 1 1 calc GR . . . .
H44C H -0.251227 1.368788 0.187695 0.188 Uiso 1 1 calc GR . . . .
C39 C 0.2267(2) 1.60339(19) 0.26225(18) 0.0465(7) Uani 1 1 d . . . . .
H39 H 0.261161 1.549790 0.252812 0.056 Uiso 1 1 calc R . . . .
C40 C 0.2717(3) 1.6791(2) 0.2216(2) 0.0734(11) Uani 1 1 d . . . . .
H40A H 0.246479 1.658912 0.155552 0.110 Uiso 1 1 calc GR . . . .
H40B H 0.353403 1.692754 0.248834 0.110 Uiso 1 1 calc GR . . . .
H40C H 0.244127 1.734450 0.234340 0.110 Uiso 1 1 calc GR . . . .
C41 C 0.2624(3) 1.6349(3) 0.3654(2) 0.0732(11) Uani 1 1 d . . . . .
H41A H 0.226734 1.685547 0.376759 0.110 Uiso 1 1 calc GR . . . .
H41B H 0.343650 1.655720 0.393474 0.110 Uiso 1 1 calc GR . . . .
H41C H 0.239538 1.583496 0.391825 0.110 Uiso 1 1 calc GR . . . .
C45 C 0.1954(4) 1.3429(3) 0.0548(3) 0.0341(9) Uani 0.7 1 d . . . A 1
C50 C 0.2935(4) 1.3873(4) 0.0494(4) 0.0465(13) Uani 0.7 1 d . . . A 1
C49 C 0.3445(3) 1.3328(3) -0.0041(2) 0.0750(11) Uani 1 1 d . . . . .
H49 H 0.415727 1.358522 -0.003106 0.090 Uiso 0.7 1 calc R . . A 1
H49A H 0.392206 1.375047 -0.020613 0.090 Uiso 0.3 1 calc R . . A 2
C48 C 0.2915(3) 1.2476(3) -0.0539(3) 0.0702(10) Uani 1 1 d . . . . .
H48 H 0.320420 1.218433 -0.094125 0.084 Uiso 1 1 calc R . . . .
C47 C 0.1963(3) 1.2031(2) -0.0465(2) 0.0627(9) Uani 1 1 d . . . . .
H47 H 0.161241 1.142902 -0.080620 0.075 Uiso 1 1 calc R . . . .
C46 C 0.1509(3) 1.2447(2) 0.0100(2) 0.0540(8) Uani 1 1 d . . . . .
C54 C 0.3487(6) 1.4839(6) 0.1039(5) 0.0596(19) Uani 0.7 1 d . . . A 1
H54 H 0.288334 1.515646 0.108110 0.071 Uiso 0.7 1 calc R . . A 1
C55 C 0.4160(4) 1.5425(4) 0.0629(4) 0.0664(16) Uani 0.7 1 d . . . A 1
H55A H 0.437177 1.606201 0.095850 0.100 Uiso 0.7 1 calc GR . . A 1
H55B H 0.370961 1.540191 -0.001457 0.100 Uiso 0.7 1 calc GR . . A 1
H55C H 0.483460 1.519086 0.067833 0.100 Uiso 0.7 1 calc GR . . A 1
C56 C 0.4245(5) 1.4812(4) 0.2000(3) 0.0815(17) Uani 0.7 1 d . . . A 1
H56A H 0.485251 1.451043 0.198081 0.122 Uiso 0.7 1 calc GR . . A 1
H56B H 0.381649 1.446833 0.229311 0.122 Uiso 0.7 1 calc GR . . A 1
H56C H 0.455769 1.544068 0.234779 0.122 Uiso 0.7 1 calc GR . . A 1
C51 C 0.0515(3) 1.1921(2) 0.0212(2) 0.0742(11) Uani 1 1 d . . . . .
H51 H 0.022330 1.236505 0.054139 0.089 Uiso 1 1 calc R . . . .
C52 C -0.0429(3) 1.1472(3) -0.0705(3) 0.0786(11) Uani 1 1 d . . . . .
H52A H -0.065116 1.194497 -0.106599 0.118 Uiso 1 1 calc GR . . . .
H52B H -0.107062 1.115938 -0.059733 0.118 Uiso 1 1 calc GR . . . .
H52C H -0.016934 1.102377 -0.103787 0.118 Uiso 1 1 calc GR . . . .
C53 C 0.0849(4) 1.1193(3) 0.0796(3) 0.125(2) Uani 1 1 d . . . . .
H53A H 0.105919 1.071053 0.045864 0.187 Uiso 1 1 calc GR . . . .
H53B H 0.021644 1.092231 0.093958 0.187 Uiso 1 1 calc GR . . . .
H53C H 0.148292 1.147939 0.136335 0.187 Uiso 1 1 calc GR . . . .
K2 K 0.23339(5) 1.28689(4) 0.32151(4) 0.04293(17) Uani 1 1 d . . . . .
O1 O 0.41663(19) 1.2374(2) 0.31000(18) 0.0815(8) Uani 1 1 d D . . . .
C25 C 0.5139(4) 1.2282(4) 0.3800(3) 0.1181(18) Uani 1 1 d D . . . .
H25A H 0.505643 1.165655 0.394307 0.142 Uiso 1 1 calc R . . . .
H25B H 0.530763 1.273579 0.436023 0.142 Uiso 1 1 calc R . . . .
C26 C 0.6023(4) 1.2450(7) 0.3441(4) 0.193(4) Uani 1 1 d D . . . .
H26A H 0.637071 1.311243 0.358645 0.232 Uiso 1 1 calc R . . B 1
H26B H 0.660875 1.210153 0.370207 0.232 Uiso 1 1 calc R . . B 1
C28 C 0.4257(3) 1.2080(4) 0.2272(3) 0.1115(18) Uani 1 1 d D . . . .
H28A H 0.395541 1.247897 0.183217 0.134 Uiso 1 1 calc R . . C .
H28B H 0.383936 1.143994 0.200627 0.134 Uiso 1 1 calc R . . C .
C27 C 0.5476(4) 1.2142(6) 0.2483(5) 0.202(4) Uani 1 1 d D . . D 1
H27A H 0.562041 1.153364 0.229978 0.243 Uiso 1 1 calc R . . D 1
H27B H 0.574352 1.258202 0.215396 0.243 Uiso 1 1 calc R . . D 1
K1 K 0.000000 1.000000 0.500000 0.0355(2) Uani 1 2 d S T P . .
N1 N 0.12913(16) 1.12626(14) 0.34621(14) 0.0352(5) Uani 1 1 d D . . . .
N2 N 0.1661(3) 1.1840(2) 0.4219(2) 0.0277(7) Uani 0.8 1 d . . . A 1
N3 N 0.1476(3) 1.1556(2) 0.4903(2) 0.0278(8) Uani 0.8 1 d . . . A 1
C1 C 0.07044(19) 1.03501(16) 0.33546(15) 0.0284(5) Uani 1 1 d . . . . .
C2 C -0.0466(2) 1.01449(17) 0.29635(16) 0.0328(6) Uani 1 1 d . . . . .
C3 C -0.1020(2) 0.92377(18) 0.28259(18) 0.0404(6) Uani 1 1 d . . . . .
H3 H -0.181227 0.909133 0.256578 0.048 Uiso 1 1 calc R . . . .
C4 C -0.0447(2) 0.85520(18) 0.3057(2) 0.0457(7) Uani 1 1 d . . . . .
H4 H -0.083995 0.794010 0.296990 0.055 Uiso 1 1 calc R . . . .
C5 C 0.0704(2) 0.87580(18) 0.34183(19) 0.0422(6) Uani 1 1 d . . . . .
H5 H 0.109886 0.827933 0.356669 0.051 Uiso 1 1 calc R . . . .
C6 C 0.1299(2) 0.96494(16) 0.35694(16) 0.0324(6) Uani 1 1 d . . . . .
C7 C -0.1115(2) 1.08840(19) 0.27000(19) 0.0412(6) Uani 1 1 d . . . . .
H7 H -0.057531 1.145507 0.275286 0.049 Uiso 1 1 calc R . . . .
C9 C -0.1701(3) 1.1094(2) 0.3353(3) 0.0755(11) Uani 1 1 d . . . . .
H9A H -0.223594 1.054269 0.331229 0.113 Uiso 1 1 calc GR . . . .
H9B H -0.209553 1.159146 0.318592 0.113 Uiso 1 1 calc GR . . . .
H9C H -0.114527 1.128113 0.397789 0.113 Uiso 1 1 calc GR . . . .
C8 C -0.1951(3) 1.0625(3) 0.1723(3) 0.0891(13) Uani 1 1 d . . . . .
H8A H -0.155635 1.054007 0.131112 0.134 Uiso 1 1 calc GR . . . .
H8B H -0.236602 1.111592 0.157889 0.134 Uiso 1 1 calc GR . . . .
H8C H -0.247233 1.005202 0.164868 0.134 Uiso 1 1 calc GR . . . .
C10 C 0.2562(2) 0.98639(19) 0.39244(19) 0.0422(7) Uani 1 1 d . . . . .
H10 H 0.282199 1.051992 0.424589 0.051 Uiso 1 1 calc R . . . .
C12 C 0.3110(2) 0.9284(2) 0.4599(2) 0.0611(9) Uani 1 1 d . . . . .
H12A H 0.283913 0.933159 0.509757 0.092 Uiso 1 1 calc GR . . . .
H12B H 0.392132 0.950396 0.484621 0.092 Uiso 1 1 calc GR . . . .
H12C H 0.292417 0.864125 0.429025 0.092 Uiso 1 1 calc GR . . . .
C11 C 0.2930(3) 0.9780(3) 0.3115(2) 0.0680(10) Uani 1 1 d . . . . .
H11A H 0.374668 0.993932 0.333867 0.102 Uiso 1 1 calc GR . . . .
H11B H 0.261445 1.020025 0.271572 0.102 Uiso 1 1 calc GR . . . .
H11C H 0.266561 0.914777 0.277171 0.102 Uiso 1 1 calc GR . . . .
C13 C 0.1940(4) 1.2282(3) 0.5691(3) 0.0317(9) Uani 0.8 1 d . . . A 1
C14 C 0.2917(2) 1.22294(19) 0.64238(18) 0.0425(7) Uani 1 1 d . . . . .
C15 C 0.3301(2) 1.2848(2) 0.7246(2) 0.0538(8) Uani 1 1 d . . . . .
H15 H 0.391779 1.276888 0.774913 0.065 Uiso 1 1 calc R . . . .
C16 C 0.2798(3) 1.3569(2) 0.7334(3) 0.0678(11) Uani 1 1 d . . . . .
H16 H 0.306230 1.398448 0.789982 0.081 Uiso 1 1 calc R . . . .
C17 C 0.1914(3) 1.3698(2) 0.6613(3) 0.0653(10) Uani 1 1 d . U . . .
H17 H 0.160544 1.422526 0.667167 0.078 Uiso 0.8 1 calc R . . E 1
H17A H 0.144028 1.408099 0.671904 0.078 Uiso 0.2 1 calc R . . F 2
C18 C 0.1440(5) 1.3032(3) 0.5754(3) 0.0433(12) Uani 0.8 1 d . . . A 1
C19 C 0.3527(2) 1.1476(2) 0.62970(19) 0.0485(7) Uani 1 1 d . . . . .
H19 H 0.295531 1.092585 0.589314 0.058 Uiso 1 1 calc R . . . .
C21 C 0.4205(3) 1.1180(3) 0.7170(2) 0.0686(10) Uani 1 1 d . . . . .
H21A H 0.482957 1.168435 0.754828 0.103 Uiso 1 1 calc GR . . . .
H21B H 0.449446 1.064266 0.701668 0.103 Uiso 1 1 calc GR . . . .
H21C H 0.372849 1.102110 0.750568 0.103 Uiso 1 1 calc GR . . . .
C20 C 0.4288(2) 1.1782(2) 0.5798(2) 0.0587(9) Uani 1 1 d . . . . .
H20A H 0.384157 1.193829 0.521928 0.088 Uiso 1 1 calc GR . . . .
H20B H 0.464994 1.128153 0.567853 0.088 Uiso 1 1 calc GR . . . .
H20C H 0.485849 1.232199 0.617872 0.088 Uiso 1 1 calc GR . . . .
C22 C 0.0464(4) 1.3183(3) 0.4963(4) 0.0564(13) Uani 0.8 1 d . . . A 1
H22 H 0.021607 1.263798 0.445736 0.068 Uiso 0.8 1 calc R . . A 1
C23 C -0.0504(3) 1.3301(3) 0.5241(3) 0.0858(12) Uani 1 1 d . U . . .
H23A H -0.112361 1.339728 0.471796 0.129 Uiso 0.8 1 calc R . . A 1
H23B H -0.074664 1.274736 0.544833 0.129 Uiso 0.8 1 calc R . . A 1
H23C H -0.026843 1.383295 0.573746 0.129 Uiso 0.8 1 calc R . . A 1
H23D H -0.108308 1.348189 0.474675 0.129 Uiso 0.2 1 calc R . . A 2
H23E H -0.067888 1.263288 0.519430 0.129 Uiso 0.2 1 calc R . . A 2
H23F H -0.047398 1.360585 0.582991 0.129 Uiso 0.2 1 calc R . . A 2
C24 C 0.0787(6) 1.4048(4) 0.4608(5) 0.0858(18) Uani 0.8 1 d . . . A 1
H24A H 0.096219 1.459275 0.507961 0.129 Uiso 0.8 1 calc GR . . A 1
H24B H 0.016227 1.409559 0.406140 0.129 Uiso 0.8 1 calc GR . . A 1
H24C H 0.144145 1.400626 0.445529 0.129 Uiso 0.8 1 calc GR . . A 1
N5A N 0.1461(9) 1.3922(7) 0.1453(9) 0.031(4) Uani 0.3 1 d D . . A 2
N6A N 0.2105(6) 1.3328(4) 0.1537(5) 0.0350(16) Uani 0.3 1 d D . . A 2
C45A C 0.2274(9) 1.3051(7) 0.0704(7) 0.034(2) Uani 0.3 1 d . . . A 2
C50A C 0.3246(10) 1.3486(8) 0.0622(8) 0.040(3) Uani 0.3 1 d . . . A 2
C54A C 0.4040(11) 1.4305(9) 0.1343(8) 0.060(3) Uani 0.3 1 d . . . A 2
H54A H 0.380443 1.433061 0.187475 0.072 Uiso 0.3 1 calc R . . A 2
C55A C 0.3841(16) 1.5160(11) 0.0974(13) 0.066(5) Uani 0.3 1 d . . . A 2
H55D H 0.440962 1.568640 0.138668 0.099 Uiso 0.3 1 calc GR . . A 2
H55E H 0.309971 1.525645 0.092325 0.099 Uiso 0.3 1 calc GR . . A 2
H55F H 0.388461 1.509981 0.037073 0.099 Uiso 0.3 1 calc GR . . A 2
C56A C 0.5203(10) 1.4199(10) 0.1683(10) 0.098(5) Uani 0.3 1 d . . . A 2
H56D H 0.543192 1.406914 0.116832 0.146 Uiso 0.3 1 calc GR . . A 2
H56E H 0.527225 1.369041 0.201802 0.146 Uiso 0.3 1 calc GR . . A 2
H56F H 0.568141 1.476823 0.209139 0.146 Uiso 0.3 1 calc GR . . A 2
N2A N 0.1469(10) 1.1479(9) 0.4460(9) 0.026(3) Uani 0.2 1 d D . . A 2
N3A N 0.2028(9) 1.2326(6) 0.4785(7) 0.037(3) Uani 0.2 1 d D . . A 2
C13A C 0.2242(15) 1.2635(10) 0.5712(11) 0.027(3) Uani 0.2 1 d . U . A 2
C18A C 0.175(2) 1.3361(12) 0.5913(18) 0.044(4) Uani 0.2 1 d . U . A 2
C22A C 0.080(2) 1.3627(13) 0.5155(15) 0.058(4) Uani 0.2 1 d . U . A 2
H22A H 0.073938 1.322495 0.458380 0.070 Uiso 0.2 1 calc R . . A 2
C24A C 0.127(3) 1.4611(16) 0.506(2) 0.107(10) Uani 0.2 1 d . U . A 2
H24D H 0.128436 1.505880 0.556794 0.160 Uiso 0.2 1 calc GR . . A 2
H24E H 0.079756 1.474545 0.448255 0.160 Uiso 0.2 1 calc GR . . A 2
H24F H 0.203363 1.464765 0.508008 0.160 Uiso 0.2 1 calc GR . . A 2
O2 O 0.4264(7) 1.4055(6) 0.4705(5) 0.124(2) Uani 0.5 1 d D U . A -1
C29 C 0.4120(10) 1.4384(7) 0.5552(6) 0.120(3) Uani 0.5 1 d D U . A -1
H29A H 0.332304 1.429084 0.546763 0.144 Uiso 0.5 1 calc R . . A -1
H29B H 0.452526 1.408775 0.605658 0.144 Uiso 0.5 1 calc R . . A -1
C30 C 0.4597(14) 1.5302(9) 0.5693(9) 0.166(5) Uani 0.5 1 d D U . A -1
H30A H 0.498979 1.555322 0.635319 0.200 Uiso 0.5 1 calc R . . A -1
H30B H 0.401681 1.565587 0.543433 0.200 Uiso 0.5 1 calc R . . A -1
C31 C 0.5399(15) 1.5361(8) 0.5227(11) 0.159(5) Uani 0.5 1 d D U . A -1
H31A H 0.601265 1.503848 0.548515 0.191 Uiso 0.5 1 calc R . . A -1
H31B H 0.570358 1.600167 0.521069 0.191 Uiso 0.5 1 calc R . . A -1
C32 C 0.4554(14) 1.4851(9) 0.4324(9) 0.138(4) Uani 0.5 1 d D U . A -1
H32A H 0.392394 1.516059 0.407358 0.165 Uiso 0.5 1 calc R . . A -1
H32B H 0.488393 1.470826 0.386727 0.165 Uiso 0.5 1 calc R . . A -1
C57 C 0.3666(11) 0.9560(12) 0.0836(9) 0.162(7) Uani 0.5 1 d D U . G -1
H57A H 0.397652 0.988524 0.147172 0.243 Uiso 0.5 1 calc GR . . G -1
H57B H 0.357281 0.889637 0.082032 0.243 Uiso 0.5 1 calc GR . . G -1
H57C H 0.293912 0.970833 0.051794 0.243 Uiso 0.5 1 calc GR . . G -1
C58 C 0.4517(11) 0.9879(10) 0.0333(10) 0.119(5) Uani 0.5 1 d D U . G -1
C63 C 0.4645(17) 1.0737(13) 0.0140(16) 0.127(6) Uani 0.5 1 d D U . G -1
H63 H 0.423117 1.115116 0.029899 0.152 Uiso 0.5 1 calc R . . G -1
C62 C 0.5369(16) 1.1030(16) -0.0286(16) 0.141(7) Uani 0.5 1 d D U . G -1
H62 H 0.548209 1.163469 -0.040550 0.169 Uiso 0.5 1 calc R . . G -1
C61 C 0.5905(17) 1.0371(17) -0.0520(16) 0.145(8) Uani 0.5 1 d D U . G -1
H61 H 0.637802 1.050970 -0.084063 0.174 Uiso 0.5 1 calc R . . G -1
C60 C 0.5759(16) 0.9507(15) -0.0290(15) 0.128(6) Uani 0.5 1 d D U . G -1
H60 H 0.615655 0.907807 -0.044755 0.153 Uiso 0.5 1 calc R . . G -1
C59 C 0.5059(15) 0.9235(14) 0.0160(15) 0.118(6) Uani 0.5 1 d D U . G -1
H59 H 0.497621 0.864940 0.032712 0.141 Uiso 0.5 1 calc R . . G -1

loop_
_atom_site_aniso_label
_atom_site_aniso_U_11
_atom_site_aniso_U_22
_atom_site_aniso_U_33
_atom_site_aniso_U_23
_atom_site_aniso_U_13
_atom_site_aniso_U_12
K3 0.0527(5) 0.0372(4) 0.0331(4) 0.0113(3) 0.0208(4) 0.0127(4)
N4 0.0428(12) 0.0299(11) 0.0492(14) 0.0083(10) 0.0177(11) 0.0105(10)
N5 0.037(2) 0.027(3) 0.038(3) 0.0104(17) 0.019(2) 0.0063(18)
N6 0.039(2) 0.033(2) 0.028(3) 0.008(2) 0.016(2) 0.0080(14)
C33 0.0499(15) 0.0312(13) 0.0285(13) 0.0088(10) 0.0242(12) 0.0121(11)
C38 0.0500(16) 0.0365(14) 0.0427(15) 0.0143(12) 0.0277(13) 0.0151(12)
C37 0.0515(17) 0.0493(18) 0.0617(19) 0.0201(15) 0.0307(15) 0.0245(14)
C36 0.077(2) 0.0459(18) 0.065(2) 0.0203(16) 0.0377(18) 0.0351(16)
C35 0.077(2) 0.0298(14) 0.0547(18) 0.0102(13) 0.0345(17) 0.0178(14)
C34 0.0592(17) 0.0326(14) 0.0318(14) 0.0058(11) 0.0250(13) 0.0105(12)
C42 0.0442(16) 0.0409(16) 0.065(2) 0.0166(14) 0.0274(15) 0.0102(13)
C43 0.156(5) 0.048(2) 0.086(3) 0.009(2) -0.008(3) 0.013(3)
C44 0.163(5) 0.069(3) 0.212(6) 0.032(3) 0.156(5) 0.009(3)
C39 0.0621(19) 0.0334(15) 0.0414(16) 0.0023(12) 0.0209(14) 0.0023(13)
C40 0.082(3) 0.062(2) 0.069(2) 0.0166(18) 0.029(2) -0.0120(19)
C41 0.078(2) 0.088(3) 0.0423(19) -0.0005(18) 0.0186(17) 0.004(2)
C45 0.045(3) 0.033(2) 0.031(2) 0.0098(18) 0.0173(19) 0.0166(19)
C50 0.044(3) 0.061(4) 0.036(3) 0.001(3) 0.018(2) 0.014(2)
C49 0.050(2) 0.126(4) 0.052(2) 0.019(2) 0.0249(17) 0.012(2)
C48 0.082(3) 0.083(3) 0.078(3) 0.034(2) 0.049(2) 0.051(2)
C47 0.086(2) 0.0490(19) 0.073(2) 0.0248(17) 0.041(2) 0.0342(17)
C46 0.064(2) 0.062(2) 0.0377(16) 0.0115(15) 0.0249(15) 0.0019(16)
C54 0.049(4) 0.074(6) 0.051(3) -0.004(3) 0.028(3) -0.012(3)
C55 0.052(3) 0.076(4) 0.063(4) -0.002(3) 0.026(3) -0.013(3)
C56 0.077(4) 0.103(4) 0.045(3) 0.004(3) 0.017(3) -0.017(3)
C51 0.090(3) 0.059(2) 0.068(2) -0.0074(19) 0.042(2) -0.0167(19)
C52 0.071(2) 0.067(2) 0.089(3) 0.013(2) 0.028(2) -0.0010(19)
C53 0.148(4) 0.119(4) 0.063(3) 0.030(3) 0.019(3) -0.060(3)
K2 0.0486(4) 0.0418(3) 0.0476(4) 0.0212(3) 0.0227(3) 0.0151(3)
O1 0.0542(14) 0.116(2) 0.0839(18) 0.0160(16) 0.0349(14) 0.0278(14)
C25 0.093(3) 0.185(6) 0.106(4) 0.056(4) 0.042(3) 0.081(4)
C26 0.076(4) 0.356(11) 0.143(6) -0.022(6) 0.045(4) 0.080(5)
C28 0.072(3) 0.163(5) 0.094(3) -0.014(3) 0.039(3) 0.022(3)
C27 0.069(3) 0.328(10) 0.168(6) -0.103(7) 0.059(4) 0.001(5)
K1 0.0403(4) 0.0348(4) 0.0366(4) 0.0092(3) 0.0217(4) 0.0030(3)
N1 0.0325(11) 0.0285(11) 0.0417(12) 0.0005(10) 0.0127(10) 0.0065(9)
N2 0.0268(15) 0.0246(18) 0.0357(19) 0.0079(16) 0.0155(13) 0.0059(13)
N3 0.0316(15) 0.0262(16) 0.0277(19) 0.0057(15) 0.0142(16) 0.0047(11)
C1 0.0330(12) 0.0304(13) 0.0257(12) 0.0032(10) 0.0165(10) 0.0061(10)
C2 0.0336(13) 0.0356(14) 0.0314(13) 0.0080(11) 0.0142(11) 0.0076(11)
C3 0.0316(13) 0.0400(15) 0.0474(16) 0.0086(13) 0.0148(12) 0.0017(11)
C4 0.0489(17) 0.0313(14) 0.0585(18) 0.0078(13) 0.0253(14) 0.0014(12)
C5 0.0478(16) 0.0327(14) 0.0526(17) 0.0105(12) 0.0241(14) 0.0130(12)
C6 0.0345(13) 0.0318(13) 0.0348(14) 0.0043(11) 0.0173(11) 0.0099(10)
C7 0.0324(14) 0.0413(15) 0.0482(16) 0.0138(13) 0.0105(12) 0.0100(11)
C9 0.085(3) 0.060(2) 0.114(3) 0.033(2) 0.062(2) 0.0389(19)
C8 0.087(3) 0.075(3) 0.072(3) 0.013(2) -0.016(2) 0.034(2)
C10 0.0350(14) 0.0392(15) 0.0554(17) 0.0050(13) 0.0193(13) 0.0144(11)
C12 0.0412(17) 0.059(2) 0.081(2) 0.0134(18) 0.0150(16) 0.0222(15)
C11 0.0503(19) 0.086(3) 0.081(2) 0.009(2) 0.0423(18) 0.0142(17)
C13 0.039(2) 0.025(2) 0.038(2) 0.007(2) 0.0247(18) -0.0019(18)
C14 0.0388(15) 0.0509(17) 0.0361(15) 0.0007(13) 0.0179(12) 0.0006(12)
C15 0.0430(16) 0.064(2) 0.0450(17) -0.0095(15) 0.0211(14) -0.0131(14)
C16 0.072(2) 0.055(2) 0.069(2) -0.0237(18) 0.041(2) -0.0164(18)
C17 0.092(3) 0.0376(17) 0.088(3) 0.0048(18) 0.064(2) 0.0089(17)
C18 0.063(3) 0.028(3) 0.048(3) 0.005(2) 0.034(2) 0.007(2)
C19 0.0321(14) 0.0609(19) 0.0449(17) 0.0026(14) 0.0090(13) 0.0075(13)
C21 0.0404(17) 0.091(3) 0.067(2) 0.024(2) 0.0089(16) 0.0146(17)
C20 0.0364(16) 0.078(2) 0.0558(19) 0.0017(17) 0.0164(14) 0.0076(15)
C22 0.081(3) 0.039(3) 0.065(3) 0.015(2) 0.037(3) 0.032(2)
C23 0.099(3) 0.100(3) 0.090(3) 0.036(2) 0.053(2) 0.058(2)
C24 0.128(5) 0.075(4) 0.107(5) 0.049(4) 0.081(4) 0.058(4)
N5A 0.025(6) 0.010(5) 0.061(14) 0.004(8) 0.022(10) 0.006(3)
N6A 0.041(4) 0.030(4) 0.043(4) 0.012(3) 0.023(4) 0.014(3)
C45A 0.048(6) 0.032(6) 0.037(6) 0.007(4) 0.030(5) 0.019(5)
C50A 0.041(7) 0.044(7) 0.030(6) 0.005(5) 0.013(5) 0.001(5)
C54A 0.064(8) 0.068(8) 0.041(7) 0.002(6) 0.027(6) -0.013(7)
C55A 0.073(13) 0.044(10) 0.086(12) -0.005(8) 0.046(9) -0.003(8)
C56A 0.061(8) 0.076(9) 0.100(11) 0.029(8) -0.025(7) -0.023(7)
N2A 0.021(6) 0.017(7) 0.030(9) -0.004(7) 0.002(7) 0.002(5)
N3A 0.041(6) 0.019(5) 0.040(6) -0.011(5) 0.017(5) -0.013(5)
C13A 0.051(10) 0.014(7) 0.023(7) 0.005(6) 0.027(7) -0.004(6)
C18A 0.079(9) 0.019(8) 0.070(6) 0.026(6) 0.061(7) 0.019(7)
C22A 0.122(10) 0.044(9) 0.061(8) 0.033(9) 0.072(8) 0.056(8)
C24A 0.17(2) 0.069(12) 0.18(3) 0.091(16) 0.13(2) 0.080(13)
O2 0.131(5) 0.117(5) 0.098(4) -0.022(4) 0.044(4) -0.024(5)
C29 0.167(9) 0.104(6) 0.078(5) -0.004(5) 0.051(6) 0.004(6)
C30 0.228(13) 0.101(7) 0.116(8) -0.005(7) 0.013(8) 0.025(8)
C31 0.204(11) 0.037(5) 0.172(11) 0.038(6) 0.007(8) -0.020(6)
C32 0.170(9) 0.110(9) 0.124(9) -0.012(6) 0.076(8) -0.019(7)
C57 0.077(9) 0.288(18) 0.073(8) -0.002(9) -0.006(6) 0.011(9)
C58 0.099(11) 0.117(10) 0.078(10) -0.017(7) -0.037(6) 0.048(9)
C63 0.114(16) 0.116(10) 0.096(15) -0.006(9) -0.027(10) 0.050(11)
C62 0.102(14) 0.169(14) 0.094(11) -0.006(9) -0.029(9) 0.043(10)
C61 0.106(14) 0.177(15) 0.095(12) -0.005(10) -0.020(9) 0.031(11)
C60 0.106(13) 0.143(13) 0.087(10) -0.035(9) -0.010(7) 0.050(11)
C59 0.091(13) 0.131(11) 0.080(11) -0.027(8) -0.024(8) 0.053(9)

loop_
_atom_type_symbol
_atom_type_description
_atom_type_scat_dispersion_real
_atom_type_scat_dispersion_imag
_atom_type_scat_source
C C 0.0033 0.0016 'International Tables Vol C Tables 4.2.6.8 and 6.1.1.4'
H H 0.0000 0.0000 'International Tables Vol C Tables 4.2.6.8 and 6.1.1.4'
K K 0.2009 0.2494 'International Tables Vol C Tables 4.2.6.8 and 6.1.1.4'
N N 0.0061 0.0033 'International Tables Vol C Tables 4.2.6.8 and 6.1.1.4'
O O 0.0106 0.0060 'International Tables Vol C Tables 4.2.6.8 and 6.1.1.4'

loop_
_geom_angle_atom_site_label_1
_geom_angle_atom_site_label_2
_geom_angle_atom_site_label_3
_geom_angle
_geom_angle_site_symmetry_1
_geom_angle_site_symmetry_3
_geom_angle_publ_flag
N6 K3 N6 180.00(16) . 2_585 ?
N6 K3 C33 51.72(9) 2_585 2_585 ?
N6 K3 C33 128.28(9) . 2_585 ?
N6 K3 C38 67.78(9) 2_585 2_585 ?
N6 K3 C38 112.22(9) . 2_585 ?
N6 K3 C37 88.21(9) . 2_585 ?
N6 K3 C37 91.79(9) 2_585 2_585 ?
N6 K3 C36 78.11(9) . 2_585 ?
N6 K3 C36 101.89(9) 2_585 2_585 ?
N6 K3 C35 89.51(10) 2_585 2_585 ?
N6 K3 C35 90.49(10) . 2_585 ?
N6 K3 C34 114.75(10) . 2_585 ?
N6 K3 C34 65.25(10) 2_585 2_585 ?
N6 K3 N5A 169.14(19) . 2_585 ?
N6 K3 N5A 10.86(19) 2_585 2_585 ?
C33 K3 C38 25.43(7) 2_585 2_585 ?
C33 K3 C37 43.55(7) 2_585 2_585 ?
C33 K3 C36 50.25(7) 2_585 2_585 ?
C33 K3 C35 43.42(7) 2_585 2_585 ?
C33 K3 C34 25.43(6) 2_585 2_585 ?
C33 K3 N5A 40.9(2) 2_585 2_585 ?
C33 K3 N5A 139.1(2) 2_585 . ?
C38 K3 C37 24.42(7) 2_585 2_585 ?
C38 K3 C36 42.67(7) 2_585 2_585 ?
C38 K3 C35 50.02(7) 2_585 2_585 ?
C38 K3 C34 44.30(7) 2_585 2_585 ?
C37 K3 C36 23.70(7) 2_585 2_585 ?
C37 K3 C35 41.86(8) 2_585 2_585 ?
C35 K3 C36 23.56(7) 2_585 2_585 ?
C34 K3 C37 50.19(7) 2_585 2_585 ?
C34 K3 C36 42.64(8) 2_585 2_585 ?
C34 K3 C35 24.35(7) 2_585 2_585 ?
N5A K3 N5A 180.0 2_585 . ?
N5 N4 C33 123.4(3) . . ?
N5 N4 K2 71.4(2) . . ?
C33 N4 K2 164.64(16) . . ?
C33 N4 N5A 98.0(4) . . ?
N5A N4 K2 96.9(4) . . ?
N4 N5 N6 116.9(5) . . ?
N4 N5 K2 82.4(2) . . ?
N6 N5 K2 160.5(5) . . ?
N5 N6 K3 133.9(4) . . ?
N5 N6 C45 108.9(5) . . ?
C45 N6 K3 117.0(3) . . ?
C38 C33 N4 119.9(2) . . ?
C38 C33 C34 119.9(2) . . ?
C34 C33 N4 120.0(2) . . ?
C33 C38 C42 121.0(2) . . ?
C37 C38 C33 119.1(2) . . ?
C37 C38 C42 119.9(3) . . ?
C36 C37 C38 120.8(3) . . ?
C35 C36 C37 119.9(3) . . ?
C36 C35 C34 121.4(3) . . ?
C33 C34 C39 120.4(2) . . ?
C35 C34 C33 118.7(3) . . ?
C35 C34 C39 120.9(2) . . ?
C38 C42 C43 111.2(3) . . ?
C38 C42 C44 111.0(3) . . ?
C44 C42 C43 111.7(4) . . ?
C34 C39 C40 113.6(3) . . ?
C34 C39 C41 110.0(2) . . ?
C40 C39 C41 110.2(3) . . ?
N6 C45 C46 122.7(4) . . ?
C50 C45 N6 119.2(4) . . ?
C50 C45 C46 118.1(4) . . ?
C45 C50 C49 117.1(5) . . ?
C45 C50 C54 119.4(5) . . ?
C49 C50 C54 123.3(5) . . ?
C48 C49 C50 121.8(4) . . ?
C50A C49 C48 112.6(7) . . ?
C49 C48 C47 120.4(3) . . ?
C48 C47 C46 121.0(3) . . ?
C45 C46 C51 119.7(3) . . ?
C47 C46 C45 120.5(3) . . ?
C47 C46 C51 119.7(3) . . ?
C45A C46 C47 108.0(5) . . ?
C45A C46 C51 125.5(5) . . ?
C55 C54 C50 114.9(5) . . ?
C56 C54 C50 110.9(7) . . ?
C56 C54 C55 107.9(5) . . ?
C46 C51 C52 112.5(3) . . ?
C46 C51 C53 110.8(4) . . ?
C53 C51 C52 110.1(3) . . ?
N4 K2 N2A 126.8(2) . . ?
N4 K2 N3A 122.2(2) . . ?
N4 K2 O2 102.69(19) . . ?
N5 K2 N4 26.21(13) . . ?
N5 K2 O1 103.57(14) . . ?
N5 K2 N1 127.67(15) . . ?
N5 K2 O2 110.4(2) . . ?
O1 K2 N4 126.41(8) . . ?
O1 K2 N1 100.28(8) . . ?
O1 K2 N6A 82.02(15) . . ?
O1 K2 N2A 106.4(2) . . ?
O1 K2 N3A 109.3(2) . . ?
O1 K2 O2 72.59(17) . . ?
N1 K2 N4 124.14(7) . . ?
N1 K2 N6A 125.02(15) . . ?
N1 K2 N2A 25.88(19) . . ?
N1 K2 N3A 48.07(18) . . ?
N1 K2 O2 121.00(17) . . ?
N2 K2 N4 125.73(8) . . ?
N2 K2 N5 143.37(15) . . ?
N2 K2 O1 107.65(9) . . ?
N2 K2 N1 27.67(8) . . ?
N2 K2 O2 96.97(17) . . ?
N6A K2 N4 49.40(14) . . ?
N6A K2 N2A 149.7(2) . . ?
N6A K2 N3A 166.9(3) . . ?
N3A K2 N2A 22.2(2) . . ?
C25 O1 K2 129.2(2) . . ?
C28 O1 K2 123.1(2) . . ?
C28 O1 C25 107.6(3) . . ?
O1 C25 C26 105.0(4) . . ?
C27 C26 C25 104.9(5) . . ?
O1 C28 C27 106.0(4) . . ?
C26 C27 C28 106.2(4) . . ?
N3 K1 N3 180.0 2_576 . ?
N3 K1 C1 128.05(7) . 2_576 ?
N3 K1 C1 51.95(7) 2_576 2_576 ?
N3 K1 C2 69.69(8) 2_576 2_576 ?
N3 K1 C2 110.31(8) . 2_576 ?
N3 K1 C3 94.00(8) 2_576 2_576 ?
N3 K1 C3 86.00(8) . 2_576 ?
N3 K1 C4 101.65(7) 2_576 2_576 ?
N3 K1 C4 78.35(7) . 2_576 ?
N3 K1 C5 86.96(7) 2_576 2_576 ?
N3 K1 C5 93.04(7) . 2_576 ?
N3 K1 C6 63.32(7) 2_576 2_576 ?
N3 K1 C6 116.68(7) . 2_576 ?
N3 K1 N2A 167.5(2) . 2_576 ?
N3 K1 N2A 12.5(2) 2_576 2_576 ?
C1 K1 C3 44.20(6) 2_576 2_576 ?
C1 K1 C4 50.27(6) 2_576 2_576 ?
C1 K1 C5 42.53(6) 2_576 2_576 ?
C1 K1 C6 24.74(6) 2_576 2_576 ?
C2 K1 C1 25.79(6) 2_576 2_576 ?
C2 K1 C3 25.26(6) 2_576 2_576 ?
C2 K1 C4 43.34(7) 2_576 2_576 ?
C2 K1 C5 49.89(7) 2_576 2_576 ?
C2 K1 C6 44.07(6) 2_576 2_576 ?
C3 K1 C4 23.83(7) 2_576 2_576 ?
C3 K1 C5 41.69(7) 2_576 2_576 ?
C3 K1 C6 50.01(6) 2_576 2_576 ?
C4 K1 C5 23.40(6) 2_576 2_576 ?
C6 K1 C4 42.16(6) 2_576 2_576 ?
C6 K1 C5 23.64(6) 2_576 2_576 ?
N2A K1 N2A 180.0 . 2_576 ?
N2 N1 K2 71.94(17) . . ?
N2 N1 C1 122.7(2) . . ?
C1 N1 K2 165.39(15) . . ?
C1 N1 N2A 92.4(5) . . ?
N2A N1 K2 102.1(5) . . ?
N1 N2 K2 80.39(17) . . ?
N1 N2 N3 117.0(3) . . ?
N3 N2 K2 162.6(2) . . ?
N2 N3 K1 132.2(2) . . ?
N2 N3 C13 109.8(3) . . ?
C13 N3 K1 116.4(2) . . ?
C2 C1 N1 119.6(2) . . ?
C6 C1 N1 119.8(2) . . ?
C6 C1 C2 120.4(2) . . ?
C1 C2 C7 121.1(2) . . ?
C3 C2 C1 118.5(2) . . ?
C3 C2 C7 120.4(2) . . ?
C4 C3 C2 121.5(2) . . ?
C3 C4 C5 119.5(2) . . ?
C4 C5 C6 121.4(3) . . ?
C1 C6 C10 120.2(2) . . ?
C5 C6 C1 118.6(2) . . ?
C5 C6 C10 121.2(2) . . ?
C2 C7 C9 110.5(2) . . ?
C2 C7 C8 111.7(2) . . ?
C8 C7 C9 110.5(3) . . ?
C6 C10 C11 109.0(2) . . ?
C12 C10 C6 114.1(2) . . ?
C12 C10 C11 111.2(2) . . ?
C14 C13 N3 119.4(4) . . ?
C18 C13 N3 121.4(4) . . ?
C18 C13 C14 119.2(4) . . ?
C13 C14 C19 118.4(3) . . ?
C15 C14 C13 120.9(3) . . ?
C15 C14 C19 120.7(3) . . ?
C15 C14 C13A 109.0(6) . . ?
C13A C14 C19 125.7(6) . . ?
C16 C15 C14 120.4(3) . . ?
C15 C16 C17 120.6(3) . . ?
C16 C17 C18 120.8(4) . . ?
C18A C17 C16 120.7(14) . . ?
C13 C18 C17 117.6(5) . . ?
C13 C18 C22 122.1(4) . . ?
C17 C18 C22 120.2(4) . . ?
C14 C19 C21 115.2(3) . . ?
C14 C19 C20 109.0(3) . . ?
C21 C19 C20 109.6(2) . . ?
C18 C22 C23 111.1(4) . . ?
C18 C22 C24 111.4(5) . . ?
C23 C22 C24 107.7(4) . . ?
N4 N5A K3 107.2(5) . . ?
N6A N5A K3 142.3(8) . . ?
N6A N5A N4 110.2(9) . . ?
N5A N6A K2 103.3(7) . . ?
N5A N6A C45A 112.2(9) . . ?
C45A N6A K2 143.3(6) . . ?
C46 C45A N6A 116.5(7) . . ?
C46 C45A C50A 125.3(8) . . ?
C50A C45A N6A 118.2(9) . . ?
C49 C50A C45A 123.3(10) . . ?
C49 C50A C54A 115.4(10) . . ?
C45A C50A C54A 120.8(10) . . ?
C55A C54A C50A 108.0(12) . . ?
C56A C54A C50A 113.1(12) . . ?
C56A C54A C55A 115.5(11) . . ?
K1 N2A K2 161.1(4) . . ?
N1 N2A K2 52.0(5) . . ?
N1 N2A K1 112.3(6) . . ?
N3A N2A K2 55.9(8) . . ?
N3A N2A K1 138.0(9) . . ?
N3A N2A N1 107.9(12) . . ?
N2A N3A K2 101.9(9) . . ?
N2A N3A C13A 114.5(11) . . ?
C13A N3A K2 143.6(7) . . ?
N3A C13A C14 122.3(13) . . ?
C18A C13A C14 120.9(15) . . ?
C18A C13A N3A 116.8(18) . . ?
C17 C18A C13A 123(2) . . ?
C17 C18A C22A 115.9(19) . . ?
C13A C18A C22A 120(2) . . ?
C18A C22A C23 111.9(13) . . ?
C18A C22A C24A 106(2) . . ?
C24A C22A C23 123.7(15) . . ?
C29 O2 K2 117.6(6) . . ?
C32 O2 K2 104.8(7) . . ?
C32 O2 C29 108.6(9) . . ?
C30 C29 O2 99.4(8) . . ?
C29 C30 C31 106.8(10) . . ?
C30 C31 C32 94.4(10) . . ?
O2 C32 C31 92.8(10) . . ?
C63 C58 C57 120.7(12) . . ?
C59 C58 C57 114.2(12) . . ?
C59 C58 C63 125.2(12) . . ?
C58 C63 C62 121.9(13) . . ?
C61 C62 C63 115.0(13) . . ?
C62 C61 C60 120.6(13) . . ?
C61 C60 C59 123.6(13) . . ?
C58 C59 C60 113.6(12) . . ?

loop_
_geom_bond_atom_site_label_1
_geom_bond_atom_site_label_2
_geom_bond_distance
_geom_bond_site_symmetry_2
_geom_bond_publ_flag
K3 N6 2.812(5) . ?
K3 N6 2.812(5) 2_585 ?
K3 C33 3.148(2) 2_585 ?
K3 C38 3.223(2) 2_585 ?
K3 C37 3.328(3) 2_585 ?
K3 C36 3.378(3) 2_585 ?
K3 C35 3.335(3) 2_585 ?
K3 C34 3.229(2) 2_585 ?
K3 N5A 3.213(12) 2_585 ?
K3 N5A 3.213(12) . ?
N4 N5 1.238(6) . ?
N4 C33 1.422(3) . ?
N4 K2 2.778(2) . ?
N4 N5A 1.520(12) . ?
N5 N6 1.317(6) . ?
N5 K2 2.656(4) . ?
N6 C45 1.424(6) . ?
C33 C38 1.404(4) . ?
C33 C34 1.406(3) . ?
C38 C37 1.389(4) . ?
C38 C42 1.510(4) . ?
C37 C36 1.378(4) . ?
C36 C35 1.371(4) . ?
C35 C34 1.388(4) . ?
C34 C39 1.510(4) . ?
C42 C43 1.517(5) . ?
C42 C44 1.511(4) . ?
C39 C40 1.518(4) . ?
C39 C41 1.535(4) . ?
C45 C50 1.393(7) . ?
C45 C46 1.487(5) . ?
C50 C49 1.498(6) . ?
C50 C54 1.520(9) . ?
C49 C48 1.358(5) . ?
C49 C50A 1.183(12) . ?
C48 C47 1.375(5) . ?
C47 C46 1.383(4) . ?
C46 C51 1.498(4) . ?
C46 C45A 1.259(10) . ?
C54 C55 1.516(7) . ?
C54 C56 1.511(10) . ?
C51 C52 1.535(5) . ?
C51 C53 1.533(6) . ?
K2 O1 2.677(2) . ?
K2 N1 2.729(2) . ?
K2 N2 2.632(3) . ?
K2 N6A 2.771(7) . ?
K2 N2A 3.387(15) . ?
K2 N3A 2.867(11) . ?
K2 O2 2.929(7) . ?
O1 C25 1.404(5) . ?
O1 C28 1.395(4) . ?
C25 C26 1.468(7) . ?
C26 C27 1.421(7) . ?
C28 C27 1.496(6) . ?
K1 N3 2.856(3) 2_576 ?
K1 N3 2.857(3) . ?
K1 C1 3.155(2) 2_576 ?
K1 C2 3.131(2) 2_576 ?
K1 C3 3.231(3) 2_576 ?
K1 C4 3.374(3) 2_576 ?
K1 C5 3.426(3) 2_576 ?
K1 C6 3.338(2) 2_576 ?
K1 N2A 3.120(15) 2_576 ?
K1 N2A 3.120(15) . ?
N1 N2 1.286(4) . ?
N1 C1 1.424(3) . ?
N1 N2A 1.512(13) . ?
N2 N3 1.305(4) . ?
N3 C13 1.437(5) . ?
C1 C2 1.403(3) . ?
C1 C6 1.403(3) . ?
C2 C3 1.394(3) . ?
C2 C7 1.506(4) . ?
C3 C4 1.371(4) . ?
C4 C5 1.380(4) . ?
C5 C6 1.388(3) . ?
C6 C10 1.515(3) . ?
C7 C9 1.528(4) . ?
C7 C8 1.515(4) . ?
C10 C12 1.514(4) . ?
C10 C11 1.531(4) . ?
C13 C14 1.415(6) . ?
C13 C18 1.393(7) . ?
C14 C15 1.391(4) . ?
C14 C19 1.511(4) . ?
C14 C13A 1.434(19) . ?
C15 C16 1.365(5) . ?
C16 C17 1.369(5) . ?
C17 C18 1.464(6) . ?
C17 C18A 1.10(2) . ?
C18 C22 1.514(8) . ?
C19 C21 1.522(4) . ?
C19 C20 1.536(4) . ?
C22 C23 1.512(6) . ?
C22 C24 1.538(7) . ?
C23 C22A 1.77(2) . ?
N5A N6A 1.303(12) . ?
N6A C45A 1.448(11) . ?
C45A C50A 1.399(15) . ?
C50A C54A 1.530(16) . ?
C54A C55A 1.49(2) . ?
C54A C56A 1.465(19) . ?
N2A N3A 1.307(13) . ?
N3A C13A 1.410(18) . ?
C13A C18A 1.41(3) . ?
C18A C22A 1.53(3) . ?
C22A C24A 1.55(3) . ?
O2 C29 1.470(10) . ?
O2 C32 1.464(13) . ?
C29 C30 1.379(12) . ?
C30 C31 1.487(15) . ?
C31 C32 1.495(12) . ?
C57 C58 1.64(2) . ?
C58 C63 1.358(12) . ?
C58 C59 1.339(12) . ?
C63 C62 1.402(12) . ?
C62 C61 1.383(13) . ?
C61 C60 1.393(13) . ?
C60 C59 1.396(12) . ?
